data_7712705
loop_
_publ_author_name
'Jiang, Ming'
'Pang, Jinhui'
'Jia, Xiaoying'
'Chu, Yong'
'Li, Wenjuan'
'Liang, Hong'
'Yang, Feng'

_publ_section_title
;
 Development of zinc(II) 2-pyridinecarboxaldehyde thiosemicarbazone
 complex with remarkable antitumor and antiangiogenic activities
;
_journal_name_full 'Dalton Transactions'
_journal_paper_doi 10.1039/D3DT00148B
_journal_year 2023
_chemical_formula_moiety 'C13 H12 Cl2 N4 S Zn'
_chemical_formula_sum 'C13 H12 Cl2 N4 S Zn'
_chemical_formula_weight 392.634
_space_group_crystal_system triclinic
_space_group_IT_number 2
_space_group_name_Hall '-P 1'
_space_group_name_H-M_alt 'P -1'
_symmetry_Int_Tables_number 2
_audit_creation_date 2023-03-08
_audit_creation_method
;
Olex2 1.3
(compiled 2020.11.12 svn.r5f609507 for OlexSys, GUI svn.r6408)
;
_audit_update_record
;
2023-03-08 deposited with the CCDC.	2023-03-29 downloaded from the CCDC.
;
_cell_angle_alpha 82.285(8)
_cell_angle_beta 82.036(7)
_cell_angle_gamma 89.835(8)
_cell_formula_units_Z 2
_cell_length_a 7.2908(6)
_cell_length_b 9.6604(10)
_cell_length_c 10.9647(10)
_cell_measurement_reflns_used 1325
_cell_measurement_temperature 296.15
_cell_measurement_theta_max 20.8340
_cell_measurement_theta_min 3.5440
_cell_volume 757.80(12)
_computing_cell_refinement 'CrysAlisPro 1.171.40.53 (Rigaku OD, 2019)'
_computing_data_collection 'CrysAlisPro 1.171.40.53 (Rigaku OD, 2019)'
_computing_data_reduction 'CrysAlisPro 1.171.40.53 (Rigaku OD, 2019)'
_computing_molecular_graphics 'Olex2 1.3 (Dolomanov et al., 2009)'
_computing_publication_material 'Olex2 1.3 (Dolomanov et al., 2009)'
_computing_structure_refinement 'olex2.refine 1.3 (Bourhis et al., 2015)'
_computing_structure_solution 'SHELXS-97 (Sheldrick, 1990)'
_diffrn_ambient_temperature 296.15
_diffrn_detector 'CCD plate'
_diffrn_detector_area_resol_mean 15.9784
_diffrn_detector_type Eos
_diffrn_measured_fraction_theta_full 0.9978
_diffrn_measured_fraction_theta_max 0.9978
_diffrn_measurement_details
;
List of Runs (angles in degrees, time in seconds):

  # Type    Start    End  Width  t~exp~   \w     \q     \k     \f   Frames
#--------------------------------------------------------------------------
  1  \w    -15.00  63.00   1.00    2.00    --   17.93-105.00 138.00   78
  2  \w    -90.00  10.00   1.00    2.00    --  -19.72 -77.00-120.00  100
  3  \w    -89.00   2.00   1.00    2.00    --  -19.72 -57.00 -30.00   91
  4  \w    -45.00  53.00   1.00    2.00    --  -19.72  38.00-120.00   98
  5  \w    -93.00  24.00   1.00    2.00    --  -19.72 -19.00  30.00  117
  6  \w    -65.00 -10.00   1.00    2.00    --  -19.72 105.00-121.00   55
  7  \w    -41.00  49.00   1.00    2.00    --  -19.72  57.00   0.00   90
;
_diffrn_measurement_device 'four-circle diffractometer'
_diffrn_measurement_device_type 'SuperNova, Single source at offset/far, Eos'
_diffrn_measurement_method '\w scans'
_diffrn_orient_matrix_type 'CrysAlisPro convention (1999,Acta A55,543-557)'
_diffrn_orient_matrix_UB_11 0.0019335000
_diffrn_orient_matrix_UB_12 -0.0279602000
_diffrn_orient_matrix_UB_13 0.0630136000
_diffrn_orient_matrix_UB_21 0.0481802000
_diffrn_orient_matrix_UB_22 0.0606373000
_diffrn_orient_matrix_UB_23 0.0091063000
_diffrn_orient_matrix_UB_31 -0.0855999000
_diffrn_orient_matrix_UB_32 0.0321358000
_diffrn_orient_matrix_UB_33 0.0170977000
_diffrn_radiation_monochromator mirror
_diffrn_radiation_probe x-ray
_diffrn_radiation_type 'Mo K\a'
_diffrn_radiation_wavelength 0.71073
_diffrn_reflns_av_R_equivalents 0.0773
_diffrn_reflns_av_unetI/netI 0.1186
_diffrn_reflns_Laue_measured_fraction_full 0.9978
_diffrn_reflns_Laue_measured_fraction_max 0.9978
_diffrn_reflns_limit_h_max 9
_diffrn_reflns_limit_h_min -9
_diffrn_reflns_limit_k_max 12
_diffrn_reflns_limit_k_min -12
_diffrn_reflns_limit_l_max 14
_diffrn_reflns_limit_l_min -14
_diffrn_reflns_number 9926
_diffrn_reflns_point_group_measured_fraction_full 0.9978
_diffrn_reflns_point_group_measured_fraction_max 0.9978
_diffrn_reflns_theta_full 24.9997
_diffrn_reflns_theta_max 25.00
_diffrn_reflns_theta_min 3.51
_diffrn_source 'micro-focus sealed X-ray tube'
_diffrn_source_type 'SuperNova (Mo) X-ray Source'
_exptl_absorpt_coefficient_mu 2.108
_exptl_absorpt_correction_T_max 1.00000
_exptl_absorpt_correction_T_min 0.52024
_exptl_absorpt_correction_type multi-scan
_exptl_absorpt_process_details
;
CrysAlisPro 1.171.40.53 (Rigaku Oxford Diffraction, 2019)
Empirical absorption correction using spherical harmonics,
 implemented in SCALE3 ABSPACK scaling algorithm.
;
_exptl_crystal_colour 'metallic yellowish yellow'
_exptl_crystal_colour_lustre metallic
_exptl_crystal_colour_modifier yellowish
_exptl_crystal_colour_primary yellow
_exptl_crystal_density_diffrn 1.721
_exptl_crystal_density_method 'not measured'
_exptl_crystal_description plate
_exptl_crystal_F_000 397.591
_exptl_crystal_preparation 'heated 343 k'
_exptl_crystal_size_max 0.21
_exptl_crystal_size_mid 0.16
_exptl_crystal_size_min 0.14
_refine_diff_density_max 0.6742
_refine_diff_density_min -0.7075
_refine_diff_density_rms 0.1647
_refine_ls_d_res_high 0.8409
_refine_ls_d_res_low 5.8087
_refine_ls_goodness_of_fit_ref 1.0123
_refine_ls_hydrogen_treatment constr
_refine_ls_matrix_type full
_refine_ls_number_constraints 24
_refine_ls_number_parameters 190
_refine_ls_number_reflns 2675
_refine_ls_number_restraints 0
_refine_ls_restrained_S_all 1.0123
_refine_ls_R_factor_all 0.0873
_refine_ls_R_factor_gt 0.0505
_refine_ls_shift/su_max 0.0000
_refine_ls_shift/su_mean 0.0000
_refine_ls_structure_factor_coef Fsqd
_refine_ls_weighting_details 'w=1/[\s^2^(Fo^2^)+(0.0330P)^2^] where P=(Fo^2^+2Fc^2^)/3'
_refine_ls_weighting_scheme calc
_refine_ls_wR_factor_gt 0.0896
_refine_ls_wR_factor_ref 0.1147
_reflns_Friedel_coverage 0.0
_reflns_limit_h_max 8
_reflns_limit_h_min -8
_reflns_limit_k_max 11
_reflns_limit_k_min -11
_reflns_limit_l_max 13
_reflns_limit_l_min 0
_reflns_number_gt 1780
_reflns_number_total 2675
_reflns_threshold_expression I>=2u(I)
_cod_data_source_file d3dt00148b2.cif
_cod_data_source_block 20191230-PJH-ZN-N6AAA
_cod_database_code 7712705
_reflns_odcompleteness_completeness 99.81
_reflns_odcompleteness_iscentric 1
_reflns_odcompleteness_theta 26.32
_olex2_refinement_description
;
1. Fixed Uiso
 At 1.2 times of:
  All C(H) groups, All N(H) groups
2.a Aromatic/amide H refined with riding coordinates:
 N4(H4), N3(H3), C009(H009), C00D(H00D), C00E(H00E), C00F(H00F), C00G(H00G),
 C00H(H00H), C00I(H00I), C00J(H00J), C00K(H00K), C00L(H00L)
;
_olex2_submission_special_instructions 'No special instructions were received'
_oxdiff_exptl_absorpt_empirical_details
;
Empirical correction (ABSPACK) includes:
- Absorption correction using spherical harmonics
- Frame scaling
;
_oxdiff_exptl_absorpt_empirical_full_max 2.486
_oxdiff_exptl_absorpt_empirical_full_min 0.478

loop_
_space_group_symop_id
_space_group_symop_operation_xyz
1 x,y,z
2 -x,-y,-z

loop_
_atom_site_label
_atom_site_type_symbol
_atom_site_fract_x
_atom_site_fract_y
_atom_site_fract_z
_atom_site_U_iso_or_equiv
_atom_site_adp_type
_atom_site_occupancy
_atom_site_refinement_flags_posn
Zn1 Zn 0.24301(8) 0.57680(7) 0.28615(5) 0.0405(2) Uani 1.000000 .
Cl2 Cl 0.51916(18) 0.61775(14) 0.16555(12) 0.0446(4) Uani 1.000000 .
Cl1 Cl 0.00330(19) 0.68884(16) 0.20818(13) 0.0536(4) Uani 1.000000 .
S1 S 0.2773(2) 0.73883(15) 0.44562(13) 0.0502(4) Uani 1.000000 .
N2 N 0.2406(6) 0.4374(4) 0.4586(4) 0.0360(11) Uani 1.000000 .
N4 N 0.3143(6) 0.6476(4) 0.6838(4) 0.0379(11) Uani 1.000000 .
H4 H 0.3241(6) 0.5736(4) 0.7355(4) 0.0455(13) Uiso 1.000000 R
N3 N 0.2645(6) 0.4823(4) 0.5670(4) 0.0425(12) Uani 1.000000 .
H3 H 0.2663(6) 0.4232(4) 0.6329(4) 0.0510(14) Uiso 1.000000 R
N1 N 0.1852(6) 0.3702(5) 0.2446(4) 0.0409(11) Uani 1.000000 .
C009 C 0.2065(7) 0.3084(6) 0.4575(5) 0.0408(14) Uani 1.000000 .
H009 H 0.1988(7) 0.2443(6) 0.5294(5) 0.0490(17) Uiso 1.000000 R
C00A C 0.2857(7) 0.6212(5) 0.5712(5) 0.0349(13) Uani 1.000000 .
C00B C 0.1803(7) 0.2659(6) 0.3389(5) 0.0385(14) Uani 1.000000 .
C00C C 0.3317(7) 0.7732(6) 0.7350(5) 0.0357(13) Uani 1.000000 .
C00D C 0.3494(8) 0.9049(6) 0.6685(5) 0.0454(15) Uani 1.000000 .
H00D H 0.3527(8) 0.9174(6) 0.5826(5) 0.0545(18) Uiso 1.000000 R
C00E C 0.3622(8) 1.0195(6) 0.7322(5) 0.0483(15) Uani 1.000000 .
H00E H 0.3724(8) 1.1089(6) 0.6879(5) 0.0579(18) Uiso 1.000000 R
C00F C 0.3311(7) 0.7578(6) 0.8632(5) 0.0437(15) Uani 1.000000 .
H00F H 0.3225(7) 0.6687(6) 0.9082(5) 0.0525(18) Uiso 1.000000 R
C00G C 0.3430(8) 0.8715(6) 0.9241(5) 0.0521(16) Uani 1.000000 .
H00G H 0.3395(8) 0.8596(6) 1.0100(5) 0.0625(19) Uiso 1.000000 R
C00H C 0.1352(8) 0.2020(7) 0.1114(6) 0.0550(17) Uani 1.000000 .
H00H H 0.1183(8) 0.1838(7) 0.0325(6) 0.066(2) Uiso 1.000000 R
C00I C 0.1572(8) 0.1285(6) 0.3222(6) 0.0518(16) Uani 1.000000 .
H00I H 0.1579(8) 0.0577(6) 0.3886(6) 0.0622(19) Uiso 1.000000 R
C00J C 0.3603(8) 1.0038(7) 0.8579(6) 0.0546(17) Uani 1.000000 .
H00J H 0.3705(8) 1.0814(7) 0.8984(6) 0.066(2) Uiso 1.000000 R
C00K C 0.1633(8) 0.3374(7) 0.1342(5) 0.0548(17) Uani 1.000000 .
H00K H 0.1669(8) 0.4092(7) 0.0682(5) 0.066(2) Uiso 1.000000 R
C00L C 0.1330(8) 0.0968(7) 0.2064(6) 0.0571(17) Uani 1.000000 .
H00L H 0.1154(8) 0.0047(7) 0.1939(6) 0.068(2) Uiso 1.000000 R

loop_
_atom_site_aniso_label
_atom_site_aniso_U_11
_atom_site_aniso_U_22
_atom_site_aniso_U_33
_atom_site_aniso_U_12
_atom_site_aniso_U_13
_atom_site_aniso_U_23
Zn1 0.0425(4) 0.0397(4) 0.0365(4) 0.0013(3) -0.0057(3) 0.0059(3)
Cl2 0.0435(9) 0.0426(9) 0.0429(8) 0.0012(7) -0.0017(7) 0.0068(7)
Cl1 0.0455(9) 0.0590(11) 0.0523(9) 0.0052(8) -0.0118(7) 0.0122(8)
S1 0.0800(12) 0.0354(9) 0.0338(8) 0.0008(8) -0.0117(8) 0.0036(7)
N2 0.041(3) 0.029(3) 0.039(3) -0.005(2) -0.007(2) -0.007(2)
N4 0.051(3) 0.028(3) 0.033(3) 0.004(2) -0.005(2) 0.002(2)
N3 0.062(3) 0.034(3) 0.031(3) -0.000(2) -0.013(2) 0.005(2)
N1 0.042(3) 0.041(3) 0.040(3) -0.005(2) -0.007(2) -0.006(2)
C009 0.045(3) 0.039(4) 0.037(3) -0.002(3) -0.009(3) 0.002(3)
C00A 0.036(3) 0.031(3) 0.036(3) 0.003(3) -0.004(3) -0.000(2)
C00B 0.030(3) 0.036(4) 0.049(4) 0.004(3) -0.005(3) -0.006(3)
C00C 0.039(3) 0.032(3) 0.036(3) 0.005(3) -0.002(3) -0.005(3)
C00D 0.058(4) 0.038(4) 0.040(3) -0.005(3) -0.009(3) -0.001(3)
C00E 0.061(4) 0.028(3) 0.057(4) -0.004(3) -0.017(3) 0.000(3)
C00F 0.054(4) 0.039(4) 0.039(3) 0.007(3) -0.011(3) -0.001(3)
C00G 0.074(4) 0.046(4) 0.038(3) -0.007(3) -0.013(3) -0.010(3)
C00H 0.053(4) 0.066(5) 0.049(4) 0.004(4) -0.004(3) -0.020(4)
C00I 0.056(4) 0.040(4) 0.063(4) 0.001(3) -0.019(3) -0.009(3)
C00J 0.055(4) 0.047(4) 0.065(4) -0.000(3) -0.015(3) -0.013(3)
C00K 0.061(4) 0.063(5) 0.039(4) -0.001(4) -0.005(3) -0.004(3)
C00L 0.046(4) 0.054(4) 0.077(5) 0.001(3) -0.010(4) -0.028(4)

loop_
_atom_type_symbol
_atom_type_scat_dispersion_real
_atom_type_scat_dispersion_imag
_atom_type_scat_Cromer_Mann_a1
_atom_type_scat_Cromer_Mann_a2
_atom_type_scat_Cromer_Mann_a3
_atom_type_scat_Cromer_Mann_a4
_atom_type_scat_Cromer_Mann_b1
_atom_type_scat_Cromer_Mann_b2
_atom_type_scat_Cromer_Mann_b3
_atom_type_scat_Cromer_Mann_b4
_atom_type_scat_Cromer_Mann_c
_atom_type_scat_source
_atom_type_scat_dispersion_source
C 0.00347 0.00161 2.31000 1.02000 1.58860 0.86500 20.84390 10.20750 0.56870 51.65120 0.215599998832 'International Tables Volume C Table 6.1.1.4 (pp. 500-502)' 'Henke, Gullikson and Davis, At. Data and Nucl. Data Tables, 1993, 54, 2'
Cl 0.14873 0.16029 11.46040 7.19640 6.25560 1.64550 0.01040 1.16620 18.51940 47.77840 -9.55739974976 'International Tables Volume C Table 6.1.1.4 (pp. 500-502)' 'Henke, Gullikson and Davis, At. Data and Nucl. Data Tables, 1993, 54, 2'
H 0.00000 0.00000 0.49300 0.32291 0.14019 0.04081 10.51090 26.12570 3.14236 57.79970 0.0030380000826 'International Tables Volume C Table 6.1.1.4 (pp. 500-502)' 'Henke, Gullikson and Davis, At. Data and Nucl. Data Tables, 1993, 54, 2'
Zn 0.31207 1.46666 14.07430 7.03180 5.16520 2.41000 3.26550 0.23330 10.31630 58.70970 1.30410003662 'International Tables Volume C Table 6.1.1.4 (pp. 500-502)' 'Henke, Gullikson and Davis, At. Data and Nucl. Data Tables, 1993, 54, 2'
N 0.00653 0.00323 12.21260 3.13220 2.01250 1.16630 0.00570 9.89330 28.99750 0.58260 -11.5290002823 'International Tables Volume C Table 6.1.1.4 (pp. 500-502)' 'Henke, Gullikson and Davis, At. Data and Nucl. Data Tables, 1993, 54, 2'
S 0.12424 0.12443 6.90530 5.20340 1.43790 1.58630 1.46790 22.21510 0.25360 56.17200 0.866900026798 'International Tables Volume C Table 6.1.1.4 (pp. 500-502)' 'Henke, Gullikson and Davis, At. Data and Nucl. Data Tables, 1993, 54, 2'

loop_
_geom_angle_atom_site_label_1
_geom_angle_atom_site_label_2
_geom_angle_atom_site_label_3
_geom_angle
_geom_angle_site_symmetry_1
_geom_angle_site_symmetry_3
_geom_angle_publ_flag
Cl1 Zn1 Cl2 114.47(5) . . ?
S1 Zn1 Cl2 99.29(6) . . ?
S1 Zn1 Cl1 96.25(6) . . ?
N2 Zn1 Cl2 116.84(11) . . ?
N2 Zn1 Cl1 128.69(12) . . ?
N2 Zn1 S1 75.93(12) . . ?
N1 Zn1 Cl2 99.06(12) . . ?
N1 Zn1 Cl1 98.27(12) . . ?
N1 Zn1 S1 149.30(12) . . ?
N1 Zn1 N2 73.86(16) . . ?
C00A S1 Zn1 99.9(2) . . ?
N3 N2 Zn1 123.1(3) . . ?
C009 N2 Zn1 117.7(4) . . ?
C009 N2 N3 119.2(5) . . ?
C00A N4 H4 113.6(3) . . ?
C00C N4 H4 113.6(3) . . ?
C00C N4 C00A 132.8(4) . . ?
H3 N3 N2 120.2(3) . . ?
C00A N3 N2 119.6(4) . . ?
C00A N3 H3 120.2(3) . . ?
C00B N1 Zn1 116.3(4) . . ?
C00K N1 Zn1 125.9(4) . . ?
C00K N1 C00B 117.7(5) . . ?
H009 C009 N2 121.5(3) . . ?
C00B C009 N2 117.0(5) . . ?
C00B C009 H009 121.5(3) . . ?
N4 C00A S1 126.5(4) . . ?
N3 C00A S1 121.3(4) . . ?
N3 C00A N4 112.1(4) . . ?
C009 C00B N1 115.1(5) . . ?
C00I C00B N1 121.8(5) . . ?
C00I C00B C009 123.1(5) . . ?
C00D C00C N4 125.3(5) . . ?
C00F C00C N4 115.5(5) . . ?
C00F C00C C00D 119.2(5) . . ?
H00D C00D C00C 120.6(3) . . ?
C00E C00D C00C 118.8(5) . . ?
C00E C00D H00D 120.6(3) . . ?
H00E C00E C00D 119.2(3) . . ?
C00J C00E C00D 121.7(5) . . ?
C00J C00E H00E 119.2(4) . . ?
H00F C00F C00C 119.5(3) . . ?
C00G C00F C00C 121.1(5) . . ?
C00G C00F H00F 119.5(3) . . ?
H00G C00G C00F 120.0(3) . . ?
C00J C00G C00F 119.9(6) . . ?
C00J C00G H00G 120.0(4) . . ?
C00K C00H H00H 120.7(4) . . ?
C00L C00H H00H 120.7(4) . . ?
C00L C00H C00K 118.5(6) . . ?
H00I C00I C00B 120.2(4) . . ?
C00L C00I C00B 119.6(6) . . ?
C00L C00I H00I 120.2(4) . . ?
C00G C00J C00E 119.3(6) . . ?
H00J C00J C00E 120.4(4) . . ?
H00J C00J C00G 120.4(4) . . ?
C00H C00K N1 123.6(6) . . ?
H00K C00K N1 118.2(4) . . ?
H00K C00K C00H 118.2(4) . . ?
C00I C00L C00H 118.8(6) . . ?
H00L C00L C00H 120.6(4) . . ?
H00L C00L C00I 120.6(4) . . ?

loop_
_geom_bond_atom_site_label_1
_geom_bond_atom_site_label_2
_geom_bond_distance
_geom_bond_site_symmetry_2
_geom_bond_publ_flag
Zn1 Cl2 2.2550(14) . ?
Zn1 Cl1 2.2608(14) . ?
Zn1 S1 2.5354(17) . ?
Zn1 N2 2.167(4) . ?
Zn1 N1 2.161(4) . ?
S1 C00A 1.672(5) . ?
N2 N3 1.352(5) . ?
N2 C009 1.274(6) . ?
N4 H4 0.8600 . ?
N4 C00A 1.338(6) . ?
N4 C00C 1.416(6) . ?
N3 H3 0.8600 . ?
N3 C00A 1.359(6) . ?
N1 C00B 1.341(6) . ?
N1 C00K 1.322(7) . ?
C009 H009 0.9300 . ?
C009 C00B 1.452(7) . ?
C00B C00I 1.377(7) . ?
C00C C00D 1.376(7) . ?
C00C C00F 1.394(7) . ?
C00D H00D 0.9300 . ?
C00D C00E 1.396(7) . ?
C00E H00E 0.9300 . ?
C00E C00J 1.363(7) . ?
C00F H00F 0.9300 . ?
C00F C00G 1.369(7) . ?
C00G H00G 0.9300 . ?
C00G C00J 1.379(7) . ?
C00H H00H 0.9300 . ?
C00H C00K 1.386(8) . ?
C00H C00L 1.353(8) . ?
C00I H00I 0.9300 . ?
C00I C00L 1.380(8) . ?
C00J H00J 0.9300 . ?
C00K H00K 0.9300 . ?
C00L H00L 0.9300 . ?

loop_
_geom_torsion_atom_site_label_1
_geom_torsion_atom_site_label_2
_geom_torsion_atom_site_label_3
_geom_torsion_atom_site_label_4
_geom_torsion
_geom_torsion_site_symmetry_1
_geom_torsion_site_symmetry_2
_geom_torsion_site_symmetry_3
_geom_torsion_site_symmetry_4
_geom_torsion_publ_flag
Zn1 S1 C00A N4 175.8(3) . . . . ?
Zn1 S1 C00A N3 -3.5(3) . . . . ?
Zn1 N2 N3 C00A 2.1(4) . . . . ?
Zn1 N2 C009 C00B 2.6(4) . . . . ?
Zn1 N1 C00B C009 2.7(4) . . . . ?
Zn1 N1 C00B C00I -175.6(4) . . . . ?
Zn1 N1 C00K C00H 176.8(5) . . . . ?
S1 C00A N4 C00C 5.3(6) . . . . ?
S1 C00A N3 N2 1.6(5) . . . . ?
N2 N3 C00A N4 -177.8(5) . . . . ?
N2 C009 C00B N1 -3.5(5) . . . . ?
N2 C009 C00B C00I 174.7(5) . . . . ?
N4 C00C C00D C00E 178.9(6) . . . . ?
N4 C00C C00F C00G -178.6(5) . . . . ?
N1 C00B C00I C00L -1.9(6) . . . . ?
N1 C00K C00H C00L -1.1(7) . . . . ?
C009 C00B C00I C00L 180.0(6) . . . . ?
C00B C00I C00L C00H 0.9(6) . . . . ?
C00C C00D C00E C00J 0.9(6) . . . . ?
C00C C00F C00G C00J -1.5(6) . . . . ?
C00D C00E C00J C00G -0.8(7) . . . . ?
C00E C00J C00G C00F 1.1(6) . . . . ?
